data_4339376
loop_
_publ_author_name
'Park, Jaejoon'
'Hong, Seunghee'
'Moon, Dohyun'
'Park, Mira'
'Lee, Kyungjin'
'Kang, Sangmi'
'Zou, Yang'
'John, Rohith P.'
'Kim, Ghyung Hwa'
'Lah, Myoung Soo'

_publ_section_title
;
 Porous metal-organic frameworks based on metal-organic polyhedra with
 nanosized cavities as supramolecular building blocks: two-fold
 interpenetrating primitive cubic networks of [Cu6L8]12+ nanocages.
;
_journal_issue 24
_journal_name_full 'Inorganic chemistry'
_journal_page_first 10208
_journal_page_last 10213
_journal_paper_doi 10.1021/ic7013623
_journal_volume 46
_journal_year 2007
_chemical_formula_sum 'C200 H168 Cu6 N60 O64 S4'
_chemical_formula_weight 4945.42
_chemical_name_systematic
; 
 ? 
;
_space_group_IT_number 68
_symmetry_cell_setting orthorhombic
_symmetry_space_group_name_Hall '-C 2a 2ac'
_symmetry_space_group_name_H-M 'C c c a :2'
_atom_sites_solution_hydrogens geom
_atom_sites_solution_primary direct
_atom_sites_solution_secondary difmap
_audit_creation_method SHELXL-97
_cell_angle_alpha 90.00
_cell_angle_beta 90.00
_cell_angle_gamma 90.00
_cell_formula_units_Z 4
_cell_length_a 26.360(5)
_cell_length_b 35.070(7)
_cell_length_c 38.697(8)
_cell_measurement_reflns_used 57733
_cell_measurement_temperature 86(2)
_cell_measurement_theta_max 25.00
_cell_measurement_theta_min 1.41
_cell_volume 35773(12)
_computing_cell_refinement HKL2000
_computing_data_collection 'PAL ADSC Quantum-210'
_computing_data_reduction HKL2000
_computing_molecular_graphics ORTEP3
_computing_publication_material WinGX
_computing_structure_refinement 'Bruker SHELXTL'
_computing_structure_solution 'Bruker SHELXTL'
_diffrn_ambient_temperature 86(2)
_diffrn_measured_fraction_theta_full 0.998
_diffrn_measured_fraction_theta_max 0.998
_diffrn_measurement_device_type 'CCD area detector'
_diffrn_measurement_method 'phi scans'
_diffrn_radiation_monochromator 'platinum coated silicon double crystal'
_diffrn_radiation_source PAL
_diffrn_radiation_type synchrotron
_diffrn_radiation_wavelength 0.70000
_diffrn_reflns_av_R_equivalents 0.0489
_diffrn_reflns_av_sigmaI/netI 0.0403
_diffrn_reflns_limit_h_max 31
_diffrn_reflns_limit_h_min -24
_diffrn_reflns_limit_k_max 25
_diffrn_reflns_limit_k_min -42
_diffrn_reflns_limit_l_max 46
_diffrn_reflns_limit_l_min -46
_diffrn_reflns_number 57733
_diffrn_reflns_theta_full 25.00
_diffrn_reflns_theta_max 25.00
_diffrn_reflns_theta_min 1.41
_exptl_absorpt_coefficient_mu 0.435
_exptl_absorpt_correction_T_max 0.9457
_exptl_absorpt_correction_T_min 0.9066
_exptl_absorpt_correction_type empirical
_exptl_absorpt_process_details HKL2000-scalepack
_exptl_crystal_colour purple
_exptl_crystal_density_diffrn 0.918
_exptl_crystal_density_method 'not measured'
_exptl_crystal_description block
_exptl_crystal_F_000 10152
_exptl_crystal_size_max 0.23
_exptl_crystal_size_mid 0.23
_exptl_crystal_size_min 0.13
_refine_diff_density_max 0.705
_refine_diff_density_min -0.974
_refine_diff_density_rms 0.089
_refine_ls_extinction_coef 0.00060(8)
_refine_ls_extinction_expression Fc^*^=kFc[1+0.001xFc^2^\l^3^/sin(2\q)]^-1/4^
_refine_ls_extinction_method SHELXL
_refine_ls_goodness_of_fit_ref 1.020
_refine_ls_hydrogen_treatment mixed
_refine_ls_matrix_type full
_refine_ls_number_parameters 707
_refine_ls_number_reflns 16474
_refine_ls_number_restraints 0
_refine_ls_restrained_S_all 1.020
_refine_ls_R_factor_all 0.0990
_refine_ls_R_factor_gt 0.0818
_refine_ls_shift/su_max 0.001
_refine_ls_shift/su_mean 0.000
_refine_ls_structure_factor_coef Fsqd
_refine_ls_weighting_details 'calc w=1/[\s^2^(Fo^2^)+(0.1873P)^2^+0.0000P] where P=(Fo^2^+2Fc^2^)/3'
_refine_ls_weighting_scheme calc
_refine_ls_wR_factor_gt 0.2454
_refine_ls_wR_factor_ref 0.2598
_reflns_number_gt 10995
_reflns_number_total 16474
_reflns_threshold_expression >2sigma(I)
_cod_data_source_file ic7013623-file001.cif
_cod_data_source_block structure3
_cod_depositor_comments
;
The following automatic conversions were performed:

'_symmetry_cell_setting' value 'Orthorhombic' changed to
'orthorhombic' according to
/usr/data/users/saulius/automatic-downloads/retrospective/ACS/lib/dictionaries/cif_core.dic
dictionary named 'cif_core.dic' version 2.4.2 from 2011-04-26.

Automatic conversion script
Id: cif_fix_values 2281 2013-09-26 08:29:07Z andrius 
;
_cod_original_sg_symbol_H-M Ccca
_cod_database_code 4339376

loop_
_symmetry_equiv_pos_as_xyz
'x, y, z'
'-x+1/2, -y, z'
'-x, y, -z+1/2'
'x+1/2, -y, -z+1/2'
'x+1/2, y+1/2, z'
'-x+1, -y+1/2, z'
'-x+1/2, y+1/2, -z+1/2'
'x+1, -y+1/2, -z+1/2'
'-x, -y, -z'
'x-1/2, y, -z'
'x, -y, z-1/2'
'-x-1/2, y, z-1/2'
'-x+1/2, -y+1/2, -z'
'x, y+1/2, -z'
'x+1/2, -y+1/2, z-1/2'
'-x, y+1/2, z-1/2'

loop_
_atom_site_label
_atom_site_type_symbol
_atom_site_fract_x
_atom_site_fract_y
_atom_site_fract_z
_atom_site_U_iso_or_equiv
_atom_site_adp_type
_atom_site_occupancy
_atom_site_symmetry_multiplicity
_atom_site_calc_flag
_atom_site_refinement_flags
Cu1 Cu 0.37139(2) 0.2500 0.2500 0.0609(2) Uani 1 2 d S
N1N N 0.5000 0.2500 0.2500 0.133(5) Uani 1 4 d S
O1N O 0.46217(19) 0.2500 0.2500 0.202(5) Uani 1 2 d S
O2N O 0.5000 0.2958(2) 0.2500 0.084(2) Uani 0.50 2 d SP
N2N N 0.2307(2) 0.2500 0.2500 0.164(5) Uani 1 2 d S
O4N O 0.27768(13) 0.2500 0.2500 0.0663(9) Uani 1 2 d S
O5N O 0.2216(9) 0.2733(5) 0.2352(10) 0.75(3) Uani 1 1 d .
Cu2 Cu 0.000688(15) 0.448325(13) 0.072686(10) 0.06181(19) Uani 1 1 d .
N3N N 0.0188(3) 0.51151(18) 0.00540(14) 0.0752(16) Uani 0.50 1 d P
O7N O -0.00816(11) 0.49577(8) 0.02651(6) 0.0818(8) Uani 1 1 d .
O8N O 0.0558(3) 0.53253(16) 0.01409(12) 0.0948(18) Uani 0.50 1 d P
S1D S 0.00359(7) 0.37469(7) 0.14707(5) 0.1438(8) Uani 1 1 d .
O1D O 0.00216(8) 0.40140(7) 0.11836(6) 0.0633(6) Uani 1 1 d .
C1D C 0.0089(6) 0.3282(3) 0.1276(5) 0.308(10) Uani 1 1 d .
H1D1 H -0.0207 0.3235 0.1129 0.462 Uiso 1 1 calc R
H1D2 H 0.0105 0.3088 0.1458 0.462 Uiso 1 1 calc R
H1D3 H 0.0398 0.3271 0.1136 0.462 Uiso 1 1 calc R
C2D C -0.0604(4) 0.3688(3) 0.1604(3) 0.219(5) Uani 1 1 d .
H2D1 H -0.0686 0.3878 0.1781 0.329 Uiso 1 1 calc R
H2D2 H -0.0649 0.3431 0.1699 0.329 Uiso 1 1 calc R
H2D3 H -0.0829 0.3722 0.1405 0.329 Uiso 1 1 calc R
O1A O 0.29615(9) 0.43231(7) 0.18717(7) 0.0749(7) Uani 1 1 d .
O2A O 0.10577(9) 0.53335(6) 0.22029(6) 0.0649(6) Uani 1 1 d .
O3A O 0.23242(11) 0.45662(11) 0.34069(8) 0.1037(10) Uani 1 1 d .
N1A N 0.36993(9) 0.30131(8) 0.22581(8) 0.0625(7) Uani 1 1 d .
N2A N 0.29639(10) 0.38938(7) 0.23159(10) 0.0731(8) Uani 1 1 d .
H2NA H 0.2821 0.3841 0.2516 0.088 Uiso 1 1 calc R
N3A N 0.02554(11) 0.48846(7) 0.10589(6) 0.0584(6) Uani 1 1 d .
N4A N 0.11542(11) 0.48924(7) 0.17725(7) 0.0607(6) Uani 1 1 d .
H4NA H 0.1319 0.4685 0.1712 0.073 Uiso 1 1 calc R
N5A N 0.07216(11) 0.46001(8) 0.41570(6) 0.0624(7) Uani 1 1 d .
N6A N 0.14900(10) 0.47126(8) 0.33806(7) 0.0607(6) Uani 1 1 d .
H6NA H 0.1241 0.4773 0.3239 0.073 Uiso 1 1 calc R
C1A C 0.40202(14) 0.30966(11) 0.20058(14) 0.0944(15) Uani 1 1 d .
H1A H 0.4259 0.2909 0.1937 0.113 Uiso 1 1 calc R
C2A C 0.4023(2) 0.34413(13) 0.1840(2) 0.165(4) Uani 1 1 d .
H2A H 0.4261 0.3491 0.1661 0.197 Uiso 1 1 calc R
C3A C 0.3675(2) 0.37171(12) 0.1937(2) 0.171(4) Uani 1 1 d .
H3A H 0.3673 0.3958 0.1825 0.206 Uiso 1 1 calc R
C4A C 0.33344(13) 0.36409(9) 0.21932(12) 0.0802(12) Uani 1 1 d .
C5A C 0.33588(11) 0.32817(9) 0.23526(9) 0.0608(8) Uani 1 1 d .
H5A H 0.3127 0.3225 0.2534 0.073 Uiso 1 1 calc R
C6A C 0.28090(12) 0.42150(9) 0.21497(11) 0.0686(9) Uani 1 1 d .
C7A C 0.01201(17) 0.52525(11) 0.10399(10) 0.0755(10) Uani 1 1 d .
H7A H -0.0112 0.5327 0.0865 0.091 Uiso 1 1 calc R
C8A C 0.0296(2) 0.55215(11) 0.12570(11) 0.0926(13) Uani 1 1 d .
H8A H 0.0184 0.5778 0.1237 0.111 Uiso 1 1 calc R
C9A C 0.06488(17) 0.54184(10) 0.15138(10) 0.0823(11) Uani 1 1 d .
H9A H 0.0784 0.5603 0.1668 0.099 Uiso 1 1 calc R
C10A C 0.07928(13) 0.50402(9) 0.15347(8) 0.0610(8) Uani 1 1 d .
C11A C 0.05892(12) 0.47848(9) 0.13062(8) 0.0564(7) Uani 1 1 d .
H11A H 0.0688 0.4525 0.1323 0.068 Uiso 1 1 calc R
C12A C 0.12650(12) 0.50492(9) 0.20886(8) 0.0558(7) Uani 1 1 d .
C13A C 0.10699(18) 0.46511(14) 0.44064(10) 0.0883(13) Uani 1 1 d .
H13A H 0.0967 0.4640 0.4641 0.106 Uiso 1 1 calc R
C14A C 0.15649(19) 0.47183(16) 0.43320(11) 0.1020(15) Uani 1 1 d .
H14A H 0.1803 0.4749 0.4514 0.122 Uiso 1 1 calc R
C15A C 0.17206(16) 0.47424(14) 0.40020(11) 0.0927(13) Uani 1 1 d .
H15A H 0.2068 0.4790 0.3952 0.111 Uiso 1 1 calc R
C16A C 0.13743(12) 0.46971(9) 0.37352(8) 0.0615(8) Uani 1 1 d .
C17A C 0.08794(12) 0.46220(9) 0.38302(8) 0.0569(7) Uani 1 1 d .
H17A H 0.0637 0.4584 0.3652 0.068 Uiso 1 1 calc R
C18A C 0.19440(13) 0.46441(9) 0.32396(9) 0.0617(8) Uani 1 1 d .
C19A C 0.23959(12) 0.44324(8) 0.23403(10) 0.0589(8) Uani 1 1 d .
C20A C 0.20488(12) 0.46338(9) 0.21365(9) 0.0583(8) Uani 1 1 d .
H20A H 0.2082 0.4633 0.1892 0.070 Uiso 1 1 calc R
C21A C 0.16566(11) 0.48344(8) 0.22900(8) 0.0538(7) Uani 1 1 d .
C22A C 0.16176(11) 0.48482(8) 0.26466(8) 0.0533(7) Uani 1 1 d .
H22A H 0.1354 0.4992 0.2751 0.064 Uiso 1 1 calc R
C23A C 0.19634(12) 0.46525(9) 0.28522(8) 0.0564(7) Uani 1 1 d .
C24A C 0.23564(12) 0.44447(8) 0.26953(9) 0.0583(8) Uani 1 1 d .
H24A H 0.2596 0.4312 0.2834 0.070 Uiso 1 1 calc R
O1B O 0.27719(18) 0.28081(9) 0.14085(10) 0.1249(14) Uani 1 1 d .
O2B O 0.08730(17) 0.32373(8) 0.05402(11) 0.1201(13) Uani 1 1 d .
O3B O 0.13144(14) 0.15482(8) 0.08590(8) 0.1077(11) Uani 1 1 d .
N1B N 0.37233(10) 0.22340(8) 0.20402(8) 0.0655(7) Uani 1 1 d .
N2B N 0.29415(15) 0.21930(10) 0.12568(8) 0.0825(10) Uani 1 1 d .
H2NB H 0.2868 0.2011 0.1109 0.099 Uiso 1 1 calc R
N3B N 0.07411(12) 0.43757(8) 0.06051(7) 0.0649(7) Uani 1 1 d .
N4B N 0.16116(15) 0.35568(9) 0.06041(9) 0.0845(9) Uani 1 1 d .
H4NB H 0.1941 0.3532 0.0633 0.101 Uiso 1 1 calc R
N5B N 0.02024(14) 0.09300(9) 0.03896(7) 0.0710(8) Uani 1 1 d .
N6B N 0.09656(14) 0.18038(8) 0.03747(7) 0.0775(9) Uani 1 1 d .
H6NB H 0.0968 0.2006 0.0240 0.093 Uiso 1 1 calc R
C1B C 0.40777(14) 0.19713(9) 0.19649(11) 0.0745(10) Uani 1 1 d .
H1B H 0.4340 0.1920 0.2127 0.089 Uiso 1 1 calc R
C2B C 0.40663(19) 0.17740(11) 0.16541(13) 0.0865(13) Uani 1 1 d .
H2B H 0.4315 0.1585 0.1606 0.104 Uiso 1 1 calc R
C3B C 0.3693(2) 0.18540(10) 0.14166(12) 0.0854(13) Uani 1 1 d .
H3B H 0.3682 0.1722 0.1202 0.102 Uiso 1 1 calc R
C4B C 0.33335(16) 0.21271(10) 0.14929(9) 0.0733(10) Uani 1 1 d .
C5B C 0.33548(13) 0.23141(10) 0.18082(9) 0.0657(9) Uani 1 1 d .
H5B H 0.3107 0.2501 0.1862 0.079 Uiso 1 1 calc R
C6B C 0.2672(3) 0.25156(12) 0.12425(13) 0.0958(16) Uani 1 1 d .
C7B C 0.10558(18) 0.46538(11) 0.04943(10) 0.0848(12) Uani 1 1 d .
H7B H 0.0934 0.4908 0.0473 0.102 Uiso 1 1 calc R
C8B C 0.15488(18) 0.45721(12) 0.04121(13) 0.0972(15) Uani 1 1 d .
H8B H 0.1765 0.4770 0.0332 0.117 Uiso 1 1 calc R
C9B C 0.17325(18) 0.42129(12) 0.04439(12) 0.0922(13) Uani 1 1 d .
H9B H 0.2076 0.4159 0.0388 0.111 Uiso 1 1 calc R
C10B C 0.14175(16) 0.39300(10) 0.05570(9) 0.0736(10) Uani 1 1 d .
C11B C 0.09197(15) 0.40241(10) 0.06391(8) 0.0687(9) Uani 1 1 d .
H11B H 0.0700 0.3830 0.0722 0.082 Uiso 1 1 calc R
C12B C 0.1328(2) 0.32389(12) 0.06078(12) 0.0892(12) Uani 1 1 d .
C13B C -0.00076(17) 0.09481(15) 0.00724(10) 0.0929(15) Uani 1 1 d .
H13B H -0.0243 0.0757 0.0003 0.111 Uiso 1 1 calc R
C14B C 0.0110(2) 0.12315(16) -0.01478(10) 0.1028(16) Uani 1 1 d .
H14B H -0.0033 0.1233 -0.0373 0.123 Uiso 1 1 calc R
C15B C 0.04318(19) 0.15164(13) -0.00527(9) 0.0929(13) Uani 1 1 d .
H15B H 0.0508 0.1718 -0.0208 0.112 Uiso 1 1 calc R
C16B C 0.06462(15) 0.15062(10) 0.02749(8) 0.0672(9) Uani 1 1 d .
C17B C 0.05205(14) 0.12055(9) 0.04871(7) 0.0613(8) Uani 1 1 d .
H17B H 0.0666 0.1194 0.0711 0.074 Uiso 1 1 calc R
C18B C 0.12728(19) 0.18155(11) 0.06562(10) 0.0816(12) Uani 1 1 d .
C19B C 0.2219(2) 0.25155(10) 0.10029(11) 0.0819(12) Uani 1 1 d .
C20B C 0.2020(2) 0.28617(12) 0.08943(10) 0.0871(13) Uani 1 1 d .
H20B H 0.2189 0.3092 0.0954 0.105 Uiso 1 1 calc R
C21B C 0.15848(19) 0.28763(11) 0.07028(10) 0.0816(11) Uani 1 1 d .
C22B C 0.1331(2) 0.25350(10) 0.06181(12) 0.0832(13) Uani 1 1 d .
H22B H 0.1025 0.2544 0.0489 0.100 Uiso 1 1 calc R
C23B C 0.15278(19) 0.21874(11) 0.07225(9) 0.0792(11) Uani 1 1 d .
C24B C 0.1967(2) 0.21763(12) 0.09190(10) 0.0871(13) Uani 1 1 d .
H24B H 0.2096 0.1939 0.0997 0.104 Uiso 1 1 calc R

loop_
_atom_site_aniso_label
_atom_site_aniso_U_11
_atom_site_aniso_U_22
_atom_site_aniso_U_33
_atom_site_aniso_U_23
_atom_site_aniso_U_13
_atom_site_aniso_U_12
Cu1 0.0431(3) 0.0557(4) 0.0839(4) -0.0221(2) 0.000 0.000
N1N 0.017(4) 0.298(18) 0.085(5) 0.000 0.000 0.000
O1N 0.035(3) 0.213(7) 0.358(12) -0.197(8) 0.000 0.000
O2N 0.066(5) 0.054(4) 0.134(8) 0.000 0.004(4) 0.000
N2N 0.022(2) 0.135(7) 0.335(15) 0.044(7) 0.000 0.000
O4N 0.0428(18) 0.086(2) 0.070(2) -0.0063(15) 0.000 0.000
O5N 0.52(3) 0.31(2) 1.43(8) -0.33(4) -0.54(4) 0.087(18)
Cu2 0.0830(3) 0.0606(3) 0.0419(3) -0.00459(16) 0.01150(16) -0.01862(18)
N3N 0.108(5) 0.068(4) 0.049(3) 0.012(3) 0.006(3) -0.029(3)
O7N 0.128(2) 0.0733(17) 0.0441(12) 0.0111(11) 0.0074(12) -0.0232(14)
O8N 0.137(5) 0.093(4) 0.054(3) 0.014(2) -0.008(3) -0.052(4)
S1D 0.1668(17) 0.1598(17) 0.1049(11) 0.0528(11) -0.0056(8) -0.0472(11)
O1D 0.0765(16) 0.0637(14) 0.0498(12) 0.0025(10) 0.0080(9) -0.0216(10)
C1D 0.43(2) 0.089(6) 0.40(2) 0.117(10) 0.115(15) 0.028(8)
C2D 0.176(8) 0.272(11) 0.209(8) 0.117(8) 0.026(7) -0.080(8)
O1A 0.0576(13) 0.0775(16) 0.0896(17) -0.0125(13) 0.0226(12) -0.0111(11)
O2A 0.0746(15) 0.0530(13) 0.0671(13) -0.0007(10) 0.0091(11) 0.0018(10)
O3A 0.0725(18) 0.153(3) 0.0852(18) -0.0215(18) -0.0156(14) 0.0439(18)
N1A 0.0369(13) 0.0586(15) 0.0920(19) -0.0248(14) 0.0062(12) -0.0063(11)
N2A 0.0512(15) 0.0460(15) 0.122(2) -0.0123(16) 0.0283(16) -0.0067(12)
N3A 0.0734(18) 0.0534(15) 0.0485(13) -0.0036(11) 0.0088(12) -0.0115(13)
N4A 0.0653(16) 0.0480(14) 0.0688(16) -0.0086(12) 0.0009(12) -0.0111(12)
N5A 0.0805(18) 0.0670(17) 0.0398(13) -0.0018(11) -0.0037(12) 0.0107(13)
N6A 0.0496(14) 0.0708(17) 0.0619(15) 0.0045(12) -0.0035(11) -0.0036(12)
C1A 0.053(2) 0.059(2) 0.172(4) -0.014(2) 0.049(2) -0.0046(16)
C2A 0.119(4) 0.069(3) 0.305(9) 0.021(4) 0.150(6) 0.005(3)
C3A 0.125(4) 0.051(2) 0.337(10) 0.032(4) 0.163(6) 0.010(2)
C4A 0.0542(19) 0.0448(18) 0.142(3) -0.0180(19) 0.037(2) -0.0154(14)
C5A 0.0432(16) 0.0581(19) 0.081(2) -0.0214(16) 0.0009(14) -0.0077(13)
C6A 0.0472(17) 0.0529(19) 0.106(3) -0.0193(18) 0.0163(17) -0.0209(14)
C7A 0.099(3) 0.063(2) 0.065(2) 0.0063(17) -0.0029(19) -0.0043(19)
C8A 0.149(4) 0.050(2) 0.078(3) 0.0036(17) -0.015(3) -0.014(2)
C9A 0.114(3) 0.0475(19) 0.085(2) 0.0039(17) -0.018(2) -0.0194(19)
C10A 0.0673(19) 0.0494(17) 0.0662(19) 0.0034(14) 0.0037(15) -0.0199(14)
C11A 0.0676(19) 0.0465(16) 0.0552(16) -0.0037(13) 0.0156(14) -0.0129(14)
C12A 0.0562(17) 0.0468(17) 0.0645(18) -0.0006(14) 0.0089(14) -0.0139(14)
C13A 0.097(3) 0.115(3) 0.0522(19) -0.019(2) -0.0157(19) 0.026(3)
C14A 0.086(3) 0.153(4) 0.067(2) -0.036(3) -0.027(2) 0.010(3)
C15A 0.072(2) 0.124(4) 0.083(3) -0.036(2) -0.015(2) -0.006(2)
C16A 0.0580(19) 0.064(2) 0.0627(18) -0.0083(14) -0.0083(14) 0.0024(14)
C17A 0.0627(19) 0.0597(18) 0.0482(15) 0.0010(13) -0.0078(13) 0.0036(14)
C18A 0.0593(19) 0.0543(18) 0.072(2) -0.0060(15) -0.0008(15) 0.0014(14)
C19A 0.0468(17) 0.0424(15) 0.088(2) -0.0123(15) 0.0179(16) -0.0166(13)
C20A 0.0581(18) 0.0454(16) 0.0714(19) -0.0118(14) 0.0149(15) -0.0196(14)
C21A 0.0494(16) 0.0376(14) 0.0745(19) -0.0082(13) 0.0106(14) -0.0116(12)
C22A 0.0496(16) 0.0404(15) 0.0701(19) -0.0082(13) 0.0083(14) -0.0089(12)
C23A 0.0518(17) 0.0484(17) 0.0691(19) -0.0041(14) 0.0023(14) -0.0094(13)
C24A 0.0508(17) 0.0436(16) 0.081(2) -0.0066(14) 0.0070(15) -0.0071(12)
O1B 0.188(4) 0.0663(18) 0.121(3) -0.0245(18) -0.057(3) -0.016(2)
O2B 0.133(3) 0.0577(17) 0.170(4) -0.0263(19) -0.024(3) -0.0203(18)
O3B 0.155(3) 0.0752(18) 0.0926(19) 0.0264(16) -0.042(2) -0.0466(18)
N1B 0.0514(15) 0.0570(16) 0.0881(19) -0.0221(14) 0.0258(14) -0.0098(12)
N2B 0.110(3) 0.067(2) 0.0712(19) -0.0230(15) 0.0116(18) -0.0241(18)
N3B 0.090(2) 0.0498(15) 0.0551(14) -0.0042(11) 0.0243(13) -0.0262(14)
N4B 0.103(2) 0.0646(19) 0.086(2) -0.0166(15) 0.0262(18) -0.0138(17)
N5B 0.098(2) 0.0739(19) 0.0408(13) 0.0038(12) -0.0109(14) -0.0248(17)
N6B 0.127(3) 0.0535(16) 0.0518(15) 0.0028(12) -0.0050(16) -0.0189(16)
C1B 0.068(2) 0.0557(19) 0.100(3) -0.0076(18) 0.0352(19) -0.0051(16)
C2B 0.107(3) 0.054(2) 0.099(3) -0.013(2) 0.058(3) 0.001(2)
C3B 0.125(4) 0.053(2) 0.078(2) -0.0133(18) 0.045(3) -0.010(2)
C4B 0.092(3) 0.060(2) 0.068(2) -0.0172(16) 0.0209(19) -0.0229(19)
C5B 0.058(2) 0.0574(19) 0.081(2) -0.0196(17) 0.0197(17) -0.0114(15)
C6B 0.144(5) 0.069(3) 0.074(3) -0.0165(19) 0.001(3) -0.032(3)
C7B 0.111(3) 0.058(2) 0.086(3) 0.0013(18) 0.043(2) -0.024(2)
C8B 0.105(3) 0.070(3) 0.117(3) -0.002(2) 0.059(3) -0.027(2)
C9B 0.094(3) 0.074(3) 0.108(3) -0.015(2) 0.045(2) -0.013(2)
C10B 0.098(3) 0.061(2) 0.0615(19) -0.0132(16) 0.0235(18) -0.0133(18)
C11B 0.092(3) 0.056(2) 0.0587(18) -0.0111(15) 0.0242(17) -0.0268(17)
C12B 0.112(4) 0.064(3) 0.092(3) -0.022(2) 0.005(3) -0.020(2)
C13B 0.126(4) 0.100(3) 0.053(2) 0.019(2) -0.0291(19) -0.047(2)
C14B 0.139(4) 0.123(4) 0.0469(19) 0.021(2) -0.024(2) -0.047(3)
C15B 0.131(4) 0.090(3) 0.057(2) 0.0203(18) -0.016(2) -0.039(3)
C16B 0.099(3) 0.0595(19) 0.0434(15) -0.0024(13) 0.0012(15) -0.0145(17)
C17B 0.086(2) 0.0596(18) 0.0385(14) -0.0023(13) -0.0062(14) -0.0128(16)
C18B 0.118(3) 0.059(2) 0.068(2) -0.0012(17) -0.007(2) -0.025(2)
C19B 0.122(4) 0.060(2) 0.064(2) -0.0144(16) -0.002(2) -0.027(2)
C20B 0.128(4) 0.065(2) 0.068(2) -0.0204(18) 0.004(2) -0.028(2)
C21B 0.111(3) 0.061(2) 0.072(2) -0.0193(17) 0.013(2) -0.015(2)
C22B 0.118(4) 0.063(2) 0.068(2) -0.0116(17) 0.004(2) -0.022(2)
C23B 0.117(3) 0.064(2) 0.0567(19) -0.0046(16) -0.003(2) -0.028(2)
C24B 0.134(4) 0.063(2) 0.063(2) -0.0089(17) 0.004(2) -0.028(2)

loop_
_atom_type_symbol
_atom_type_description
_atom_type_scat_dispersion_real
_atom_type_scat_dispersion_imag
_atom_type_scat_source
C C 0.0033 0.0016 'International Tables Vol C Tables 4.2.6.8 and 6.1.1.4'
H H 0.0000 0.0000 'International Tables Vol C Tables 4.2.6.8 and 6.1.1.4'
N N 0.0061 0.0033 'International Tables Vol C Tables 4.2.6.8 and 6.1.1.4'
O O 0.0106 0.0060 'International Tables Vol C Tables 4.2.6.8 and 6.1.1.4'
S S 0.1246 0.1234 'International Tables Vol C Tables 4.2.6.8 and 6.1.1.4'
Cu Cu 0.3201 1.2651 'International Tables Vol C Tables 4.2.6.8 and 6.1.1.4'

loop_
_geom_angle_atom_site_label_1
_geom_angle_atom_site_label_2
_geom_angle_atom_site_label_3
_geom_angle
_geom_angle_site_symmetry_1
_geom_angle_site_symmetry_3
N1B Cu1 N1B 178.58(16) 8_455 .
N1B Cu1 N1A 90.20(11) 8_455 8_455
N1B Cu1 N1A 89.83(11) . 8_455
N1B Cu1 N1A 89.83(11) 8_455 .
N1B Cu1 N1A 90.20(11) . .
N1A Cu1 N1A 177.82(13) 8_455 .
N1B Cu1 O1N 89.29(8) 8_455 .
N1B Cu1 O1N 89.29(8) . .
N1A Cu1 O1N 91.09(7) 8_455 .
N1A Cu1 O1N 91.09(7) . .
O1N N1N O1N 180.0 6 .
O1N N1N O2N 90.000(1) 6 .
O1N N1N O2N 90.0 . .
O1N N1N O2N 90.0 6 6
O1N N1N O2N 90.000(1) . 6
O2N N1N O2N 180.000(1) . 6
N1N O1N Cu1 180.0 . .
O5N N2N O5N 153(3) . 8_455
O5N N2N O4N 103.4(16) . .
O5N N2N O4N 103.4(16) 8_455 .
N2N O4N O5N 34.1(11) . .
N2N O4N O5N 34.1(11) . 8_455
O5N O4N O5N 68(2) . 8_455
N2N O5N O4N 42.5(8) . .
N5A Cu2 N3A 91.47(11) 3 .
N5A Cu2 N5B 91.70(13) 3 6_455
N3A Cu2 N5B 176.81(13) . 6_455
N5A Cu2 N3B 178.87(11) 3 .
N3A Cu2 N3B 88.16(11) . .
N5B Cu2 N3B 88.69(13) 6_455 .
N5A Cu2 O1D 89.46(9) 3 .
N3A Cu2 O1D 90.24(9) . .
N5B Cu2 O1D 89.34(10) 6_455 .
N3B Cu2 O1D 91.61(9) . .
O7N N3N O8N 122.4(5) . .
O7N N3N O7N 115.2(5) . 9_565
O8N N3N O7N 122.4(5) . 9_565
O7N N3N N3N 60.3(4) . 9_565
O8N N3N N3N 176.6(10) . 9_565
O7N N3N N3N 54.8(4) 9_565 9_565
N3N O7N N3N 64.8(5) . 9_565
O1D S1D C2D 105.8(3) . .
O1D S1D C1D 105.4(5) . .
C2D S1D C1D 95.2(6) . .
S1D O1D Cu2 177.12(18) . .
C1A N1A C5A 118.0(3) . .
C1A N1A Cu1 121.6(2) . .
C5A N1A Cu1 120.4(2) . .
C6A N2A C4A 125.0(3) . .
C7A N3A C11A 117.6(3) . .
C7A N3A Cu2 123.4(3) . .
C11A N3A Cu2 119.0(2) . .
C12A N4A C10A 125.0(3) . .
C17A N5A C13A 117.4(3) . .
C17A N5A Cu2 121.4(2) . 3
C13A N5A Cu2 121.2(3) . 3
C18A N6A C16A 125.8(3) . .
N1A C1A C2A 123.0(3) . .
C1A C2A C3A 119.1(4) . .
C4A C3A C2A 119.7(5) . .
C3A C4A N2A 125.5(4) . .
C3A C4A C5A 117.7(3) . .
N2A C4A C5A 116.8(3) . .
N1A C5A C4A 122.5(3) . .
O1A C6A N2A 125.5(3) . .
O1A C6A C19A 120.8(3) . .
N2A C6A C19A 113.7(3) . .
N3A C7A C8A 123.3(4) . .
C7A C8A C9A 119.2(4) . .
C10A C9A C8A 118.0(3) . .
C11A C10A C9A 118.9(3) . .
C11A C10A N4A 116.3(3) . .
C9A C10A N4A 124.9(3) . .
N3A C11A C10A 123.1(3) . .
O2A C12A N4A 123.7(3) . .
O2A C12A C21A 122.1(3) . .
N4A C12A C21A 114.2(3) . .
N5A C13A C14A 121.8(4) . .
C15A C14A C13A 120.4(4) . .
C14A C15A C16A 119.9(4) . .
C17A C16A C15A 116.4(3) . .
C17A C16A N6A 118.2(3) . .
C15A C16A N6A 125.4(3) . .
N5A C17A C16A 123.9(3) . .
O3A C18A N6A 123.9(3) . .
O3A C18A C23A 120.3(3) . .
N6A C18A C23A 115.8(3) . .
C24A C19A C20A 119.8(3) . .
C24A C19A C6A 123.6(3) . .
C20A C19A C6A 116.6(3) . .
C21A C20A C19A 120.2(3) . .
C20A C21A C22A 120.1(3) . .
C20A C21A C12A 123.2(3) . .
C22A C21A C12A 116.8(3) . .
C21A C22A C23A 120.3(3) . .
C22A C23A C24A 119.5(3) . .
C22A C23A C18A 124.0(3) . .
C24A C23A C18A 116.5(3) . .
C19A C24A C23A 120.2(3) . .
C1B N1B C5B 119.8(3) . .
C1B N1B Cu1 121.3(3) . .
C5B N1B Cu1 118.9(2) . .
C6B N2B C4B 124.0(3) . .
C11B N3B C7B 119.0(3) . .
C11B N3B Cu2 119.2(2) . .
C7B N3B Cu2 121.7(3) . .
C12B N4B C10B 124.6(4) . .
C17B N5B C13B 118.8(3) . .
C17B N5B Cu2 120.5(2) . 6_455
C13B N5B Cu2 120.5(3) . 6_455
C18B N6B C16B 127.2(3) . .
N1B C1B C2B 121.0(4) . .
C3B C2B C1B 119.5(4) . .
C2B C3B C4B 119.4(4) . .
C3B C4B C5B 119.3(4) . .
C3B C4B N2B 118.8(4) . .
C5B C4B N2B 121.8(4) . .
N1B C5B C4B 121.0(3) . .
O1B C6B N2B 124.6(5) . .
O1B C6B C19B 119.0(5) . .
N2B C6B C19B 116.4(3) . .
N3B C7B C8B 120.4(4) . .
C9B C8B C7B 120.9(4) . .
C8B C9B C10B 119.2(4) . .
C9B C10B C11B 118.4(4) . .
C9B C10B N4B 119.5(4) . .
C11B C10B N4B 122.0(3) . .
N3B C11B C10B 122.2(3) . .
O2B C12B N4B 123.1(5) . .
O2B C12B C21B 119.6(4) . .
N4B C12B C21B 117.3(5) . .
C14B C13B N5B 121.1(4) . .
C13B C14B C15B 121.0(4) . .
C14B C15B C16B 118.8(3) . .
C17B C16B C15B 117.8(3) . .
C17B C16B N6B 123.6(3) . .
C15B C16B N6B 118.6(3) . .
N5B C17B C16B 122.5(3) . .
O3B C18B N6B 122.9(3) . .
O3B C18B C23B 121.2(4) . .
N6B C18B C23B 115.7(3) . .
C20B C19B C24B 119.5(5) . .
C20B C19B C6B 119.0(3) . .
C24B C19B C6B 121.2(4) . .
C21B C20B C19B 120.9(4) . .
C20B C21B C22B 119.5(4) . .
C20B C21B C12B 123.2(4) . .
C22B C21B C12B 116.9(4) . .
C23B C22B C21B 120.1(5) . .
C22B C23B C24B 119.8(4) . .
C22B C23B C18B 123.5(4) . .
C24B C23B C18B 116.5(4) . .
C23B C24B C19B 120.0(4) . .

loop_
_geom_bond_atom_site_label_1
_geom_bond_atom_site_label_2
_geom_bond_distance
_geom_bond_site_symmetry_2
Cu1 N1B 2.009(3) 8_455
Cu1 N1B 2.009(3) .
Cu1 N1A 2.029(3) 8_455
Cu1 N1A 2.029(3) .
Cu1 O1N 2.393(5) .
N1N O1N 0.997(5) 6
N1N O1N 0.997(5) .
N1N O2N 1.607(8) .
N1N O2N 1.607(8) 6
N2N O5N 1.03(3) .
N2N O5N 1.03(3) 8_455
N2N O4N 1.239(7) .
O4N O5N 1.784(18) .
O4N O5N 1.784(18) 8_455
Cu2 N5A 2.014(3) 3
Cu2 N3A 2.015(2) .
Cu2 N5B 2.027(3) 6_455
Cu2 N3B 2.027(3) .
Cu2 O1D 2.415(2) .
N3N O7N 1.215(6) .
N3N O8N 1.268(8) .
N3N O7N 1.292(6) 9_565
N3N N3N 1.346(13) 9_565
O7N N3N 1.292(6) 9_565
S1D O1D 1.454(3) .
S1D C2D 1.775(9) .
S1D C1D 1.800(15) .
O1A C6A 1.209(4) .
O2A C12A 1.220(4) .
O3A C18A 1.224(4) .
N1A C1A 1.325(5) .
N1A C5A 1.352(4) .
N2A C6A 1.360(5) .
N2A C4A 1.402(4) .
N3A C7A 1.341(5) .
N3A C11A 1.346(4) .
N4A C12A 1.372(4) .
N4A C10A 1.422(4) .
N5A C17A 1.333(4) .
N5A C13A 1.344(5) .
N5A Cu2 2.014(3) 3
N6A C18A 1.337(4) .
N6A C16A 1.406(4) .
C1A C2A 1.368(7) .
C2A C3A 1.385(6) .
C3A C4A 1.364(6) .
C4A C5A 1.404(5) .
C6A C19A 1.520(5) .
C7A C8A 1.346(6) .
C8A C9A 1.408(6) .
C9A C10A 1.382(5) .
C10A C11A 1.368(4) .
C12A C21A 1.497(5) .
C13A C14A 1.357(7) .
C14A C15A 1.344(6) .
C15A C16A 1.388(5) .
C16A C17A 1.381(5) .
C18A C23A 1.501(5) .
C19A C24A 1.378(6) .
C19A C20A 1.399(5) .
C20A C21A 1.384(4) .
C21A C22A 1.385(5) .
C22A C23A 1.391(5) .
C23A C24A 1.405(4) .
O1B C6B 1.239(5) .
O2B C12B 1.228(6) .
O3B C18B 1.227(5) .
N1B C1B 1.344(4) .
N1B C5B 1.352(5) .
N2B C6B 1.336(6) .
N2B C4B 1.398(6) .
N3B C11B 1.327(5) .
N3B C7B 1.350(4) .
N4B C12B 1.342(5) .
N4B C10B 1.417(5) .
N5B C17B 1.334(4) .
N5B C13B 1.348(5) .
N5B Cu2 2.027(3) 6_455
N6B C18B 1.358(5) .
N6B C16B 1.396(5) .
C1B C2B 1.388(6) .
C2B C3B 1.376(7) .
C3B C4B 1.379(6) .
C4B C5B 1.386(5) .
C6B C19B 1.512(8) .
C7B C8B 1.369(6) .
C8B C9B 1.355(6) .
C9B C10B 1.366(5) .
C10B C11B 1.390(5) .
C12B C21B 1.487(7) .
C13B C14B 1.346(6) .
C14B C15B 1.361(6) .
C15B C16B 1.388(5) .
C16B C17B 1.377(4) .
C18B C23B 1.489(5) .
C19B C20B 1.388(6) .
C19B C24B 1.401(5) .
C20B C21B 1.368(7) .
C21B C22B 1.409(5) .
C22B C23B 1.385(6) .
C23B C24B 1.385(7) .
